data_7007588
loop_
_publ_author_name
'Argent, Stephen P.'
'Adams, Harry'
'Riis-Johannessen, Thomas'
'Jeffery, John C.'
'Harding, Lindsay P.'
'Clegg, William'
'Harrington, Ross W.'
'Ward, Michael D.'

_publ_section_title
;
 Complexes of Ag(I), Hg(I) and Hg(II) with multidentate
 pyrazolyl-pyridine ligands: From mononuclear complexes to coordination
 polymers via helicates, a mesocate, a cage and a catenate.
;
_journal_issue 42
_journal_name_full 'Dalton transactions (Cambridge, England : 2003)'
_journal_page_first 4996
_journal_page_last 5013
_journal_paper_doi 10.1039/b607541j
_journal_year 2006
_chemical_formula_moiety 'C24 H20 Hg N6, 2(Cl O4)'
_chemical_formula_sum 'C24 H20 Cl2 Hg N6 O8'
_chemical_formula_weight 791.95
_chemical_name_systematic
;
?
;
_space_group_IT_number 15
_symmetry_cell_setting monoclinic
_symmetry_space_group_name_Hall '-C 2yc'
_symmetry_space_group_name_H-M 'C 1 2/c 1'
_atom_sites_solution_hydrogens geom
_atom_sites_solution_primary direct
_atom_sites_solution_secondary difmap
_audit_creation_method SHELXL-97
_cell_angle_alpha 90.00
_cell_angle_beta 116.7320(10)
_cell_angle_gamma 90.00
_cell_formula_units_Z 8
_cell_length_a 34.5280(17)
_cell_length_b 14.1848(6)
_cell_length_c 16.4180(8)
_cell_measurement_reflns_used 6077
_cell_measurement_temperature 273(2)
_cell_measurement_theta_max 40.08
_cell_measurement_theta_min 4.96
_cell_volume 7181.7(6)
_computing_cell_refinement 'Bruker Apex 2'
_computing_data_collection 'Bruker Apex 2'
_computing_data_reduction 'Bruker SAINT'
_computing_molecular_graphics 'Bruker SHELXTL'
_computing_publication_material 'Bruker SHELXTL'
_computing_structure_refinement 'SHELXL-97 (Sheldrick, 1997)'
_computing_structure_solution 'SHELXS-97 (Sheldrick, 1990)'
_diffrn_ambient_temperature 123(2)
_diffrn_detector_area_resol_mean 100
_diffrn_measured_fraction_theta_full 0.954
_diffrn_measured_fraction_theta_max 0.954
_diffrn_measurement_device_type 'CCD area detector'
_diffrn_measurement_method 'phi and omega scans'
_diffrn_radiation_monochromator graphite
_diffrn_radiation_source 'fine-focus sealed tube'
_diffrn_radiation_type MoK\a
_diffrn_radiation_wavelength 0.71073
_diffrn_reflns_av_R_equivalents 0.0395
_diffrn_reflns_av_sigmaI/netI 0.0610
_diffrn_reflns_limit_h_max 42
_diffrn_reflns_limit_h_min -44
_diffrn_reflns_limit_k_max 18
_diffrn_reflns_limit_k_min -12
_diffrn_reflns_limit_l_max 21
_diffrn_reflns_limit_l_min -18
_diffrn_reflns_number 44595
_diffrn_reflns_theta_full 27.47
_diffrn_reflns_theta_max 27.47
_diffrn_reflns_theta_min 1.58
_diffrn_standards_decay_% 0
_diffrn_standards_interval_count 0
_diffrn_standards_interval_time 0
_diffrn_standards_number 0
_exptl_absorpt_coefficient_mu 4.481
_exptl_absorpt_correction_T_max 0.8070
_exptl_absorpt_correction_T_min 0.6154
_exptl_absorpt_correction_type multi-scan
_exptl_absorpt_process_details sadabs
_exptl_crystal_colour colourless
_exptl_crystal_density_diffrn 1.465
_exptl_crystal_density_method 'not measured'
_exptl_crystal_description needle
_exptl_crystal_F_000 3072
_exptl_crystal_size_max 0.12
_exptl_crystal_size_mid 0.05
_exptl_crystal_size_min 0.05
_refine_diff_density_max 1.908
_refine_diff_density_min -0.711
_refine_diff_density_rms 0.132
_refine_ls_extinction_method none
_refine_ls_goodness_of_fit_ref 1.012
_refine_ls_hydrogen_treatment constr
_refine_ls_matrix_type full
_refine_ls_number_parameters 370
_refine_ls_number_reflns 7850
_refine_ls_number_restraints 51
_refine_ls_restrained_S_all 1.009
_refine_ls_R_factor_all 0.0708
_refine_ls_R_factor_gt 0.0385
_refine_ls_shift/su_max 0.000
_refine_ls_shift/su_mean 0.000
_refine_ls_structure_factor_coef Fsqd
_refine_ls_weighting_details 'calc w=1/[\s^2^(Fo^2^)+(0.0501P)^2^+0.0000P] where P=(Fo^2^+2Fc^2^)/3'
_refine_ls_weighting_scheme calc
_refine_ls_wR_factor_gt 0.0878
_refine_ls_wR_factor_ref 0.0940
_reflns_number_gt 5191
_reflns_number_total 7850
_reflns_threshold_expression >2sigma(I)
_cod_data_source_file b607541j.txt
_cod_data_source_block imw620
_cod_depositor_comments
;
The following automatic conversions were performed:
'_symmetry_cell_setting' value 'Monoclinic' changed to 'monoclinic'
according to '/home/saulius/struct/CIF-dictionaries/cif_core.dic'
dictionary named 'cif_core.dic' version 2.4.1 from 2010-06-29.

Automatic conversion script
Id: cif_fix_enum 1527 2010-12-29 10:47:43Z saulius 
;
_cod_original_sg_symbol_H-M C2/c
_cod_database_code 7007588

loop_
_symmetry_equiv_pos_as_xyz
'x, y, z'
'-x, y, -z+1/2'
'x+1/2, y+1/2, z'
'-x+1/2, y+1/2, -z+1/2'
'-x, -y, -z'
'x, -y, z-1/2'
'-x+1/2, -y+1/2, -z'
'x+1/2, -y+1/2, z-1/2'

loop_
_atom_site_label
_atom_site_type_symbol
_atom_site_fract_x
_atom_site_fract_y
_atom_site_fract_z
_atom_site_U_iso_or_equiv
_atom_site_adp_type
_atom_site_occupancy
_atom_site_symmetry_multiplicity
_atom_site_calc_flag
_atom_site_refinement_flags
_atom_site_disorder_assembly
_atom_site_disorder_group
Hg1 Hg 0.231751(6) 0.153657(14) 0.264972(12) 0.03428(8) Uani 1 1 d . . .
N11 N 0.20541(13) 0.1116(3) 0.3588(3) 0.0358(10) Uani 1 1 d . . .
C12 C 0.23120(18) 0.1190(4) 0.4499(4) 0.0390(13) Uani 1 1 d . . .
C13 C 0.2159(2) 0.0901(3) 0.5115(3) 0.0455(15) Uani 1 1 d . . .
H13A H 0.2338 0.0942 0.5739 0.055 Uiso 1 1 calc R . .
C14 C 0.1749(2) 0.0562(4) 0.4808(4) 0.0478(15) Uani 1 1 d . . .
H14A H 0.1644 0.0381 0.5215 0.057 Uiso 1 1 calc R . .
C15 C 0.14950(18) 0.0492(4) 0.3885(4) 0.0473(14) Uani 1 1 d . . .
H15A H 0.1216 0.0246 0.3664 0.057 Uiso 1 1 calc R . .
C16 C 0.16474(17) 0.0781(4) 0.3281(4) 0.0419(13) Uani 1 1 d . . .
H16A H 0.1468 0.0745 0.2657 0.050 Uiso 1 1 calc R . .
N21 N 0.28547(14) 0.1835(3) 0.4133(3) 0.0392(11) Uani 1 1 d . . .
N22 N 0.32748(14) 0.2098(3) 0.4577(3) 0.0418(11) Uani 1 1 d . . .
C23 C 0.34230(19) 0.1996(4) 0.5481(4) 0.0479(15) Uani 1 1 d . . .
H23A H 0.3702 0.2137 0.5922 0.058 Uiso 1 1 calc R . .
C24 C 0.30980(19) 0.1654(3) 0.5644(4) 0.0435(14) Uani 1 1 d . . .
H24A H 0.3106 0.1516 0.6205 0.052 Uiso 1 1 calc R . .
C25 C 0.27494(17) 0.1558(3) 0.4782(3) 0.0354(12) Uani 1 1 d . . .
C31 C 0.35000(16) 0.2459(4) 0.4065(4) 0.0469(14) Uani 1 1 d . . .
H31A H 0.3556 0.3126 0.4189 0.056 Uiso 1 1 calc R . .
H31B H 0.3313 0.2386 0.3417 0.056 Uiso 1 1 calc R . .
C32 C 0.39195(17) 0.1960(4) 0.4304(3) 0.0528(15) Uani 1 1 d DU . .
C33 C 0.4300(2) 0.2490(5) 0.4751(4) 0.083(2) Uani 1 1 d DU . .
H33A H 0.4288 0.3109 0.4926 0.100 Uiso 1 1 calc R . .
C34 C 0.4695(2) 0.2083(6) 0.4929(5) 0.117(3) Uani 1 1 d DU . .
H34A H 0.4948 0.2432 0.5229 0.141 Uiso 1 1 calc R . .
C35 C 0.4720(2) 0.1167(6) 0.4669(5) 0.102(3) Uani 1 1 d DU . .
H35 H 0.4987 0.0907 0.4786 0.123 Uiso 1 1 calc R . .
C36 C 0.43471(18) 0.0640(5) 0.4235(4) 0.077(2) Uani 1 1 d DU . .
H36A H 0.4362 0.0022 0.4063 0.092 Uiso 1 1 calc R . .
C37 C 0.39442(16) 0.1038(4) 0.4054(3) 0.0508(15) Uani 1 1 d DU . .
C38 C 0.35469(15) 0.0405(4) 0.3600(3) 0.0410(13) Uani 1 1 d . . .
H38A H 0.3640 -0.0249 0.3688 0.049 Uiso 1 1 calc R . .
H38B H 0.3361 0.0499 0.3895 0.049 Uiso 1 1 calc R . .
N41 N 0.29007(12) 0.1012(3) 0.2287(3) 0.0327(10) Uani 1 1 d . . .
N42 N 0.32963(12) 0.0590(3) 0.2620(3) 0.0384(10) Uani 1 1 d . . .
C43 C 0.34047(17) 0.0404(4) 0.1948(4) 0.0491(15) Uani 1 1 d . . .
H43A H 0.3662 0.0127 0.2020 0.059 Uiso 1 1 calc R . .
C44 C 0.30744(17) 0.0689(4) 0.1140(4) 0.0409(13) Uani 1 1 d . . .
H44A H 0.3058 0.0647 0.0560 0.049 Uiso 1 1 calc R . .
C45 C 0.27643(15) 0.1061(3) 0.1385(3) 0.0317(11) Uani 1 1 d . . .
N51 N 0.21032(12) 0.1807(3) 0.1219(3) 0.0316(10) Uani 1 1 d . . .
C52 C 0.23414(15) 0.1488(3) 0.0814(3) 0.0312(12) Uani 1 1 d . . .
C53 C 0.21889(17) 0.1591(3) -0.0121(3) 0.0357(12) Uani 1 1 d . . .
H53A H 0.2353 0.1368 -0.0401 0.043 Uiso 1 1 calc R . .
C54 C 0.17987(16) 0.2019(4) -0.0633(4) 0.0394(13) Uani 1 1 d . . .
H54A H 0.1692 0.2080 -0.1261 0.047 Uiso 1 1 calc R . .
C55 C 0.15690(16) 0.2357(4) -0.0198(3) 0.0449(14) Uani 1 1 d . . .
H55A H 0.1306 0.2663 -0.0529 0.054 Uiso 1 1 calc R . .
C56 C 0.17287(15) 0.2243(4) 0.0724(3) 0.0375(13) Uani 1 1 d . . .
H56A H 0.1571 0.2476 0.1014 0.045 Uiso 1 1 calc R . .
Cl10 Cl 0.24138(4) 0.90010(9) 0.27504(8) 0.0332(3) Uani 1 1 d . . .
O11 O 0.21213(10) 0.9662(2) 0.2084(2) 0.0397(9) Uani 1 1 d . . .
O12 O 0.26741(10) 0.9484(2) 0.3592(2) 0.0399(8) Uani 1 1 d . . .
O13 O 0.26914(11) 0.8583(2) 0.2403(2) 0.0456(10) Uani 1 1 d . . .
O14 O 0.21695(12) 0.8269(2) 0.2917(2) 0.0436(9) Uani 1 1 d . . .
Cl20 Cl 0.09440(4) 0.28571(11) 0.18260(10) 0.0516(4) Uani 1 1 d . . .
O21 O 0.07356(15) 0.2038(4) 0.1879(4) 0.1070(19) Uani 1 1 d . . .
O22 O 0.14047(11) 0.2713(3) 0.2268(2) 0.0656(12) Uani 1 1 d . . .
O23 O 0.08359(18) 0.3594(3) 0.2273(4) 0.1001(17) Uani 1 1 d . . .
O24 O 0.08165(14) 0.3123(3) 0.0905(3) 0.0765(13) Uani 1 1 d . . .

loop_
_atom_site_aniso_label
_atom_site_aniso_U_11
_atom_site_aniso_U_22
_atom_site_aniso_U_33
_atom_site_aniso_U_23
_atom_site_aniso_U_13
_atom_site_aniso_U_12
Hg1 0.03626(13) 0.03780(15) 0.02784(12) 0.00071(9) 0.01358(9) 0.00312(10)
N11 0.039(3) 0.039(3) 0.030(2) 0.0055(19) 0.016(2) 0.010(2)
C12 0.053(4) 0.027(3) 0.039(3) 0.002(2) 0.022(3) 0.014(3)
C13 0.073(4) 0.032(4) 0.032(3) 0.006(2) 0.024(3) 0.022(3)
C14 0.066(4) 0.042(4) 0.048(4) 0.009(3) 0.036(3) 0.013(3)
C15 0.045(3) 0.041(4) 0.064(4) 0.006(3) 0.032(3) 0.010(3)
C16 0.038(3) 0.053(4) 0.037(3) -0.003(3) 0.019(3) 0.003(3)
N21 0.045(3) 0.030(3) 0.035(3) -0.0047(19) 0.011(2) -0.002(2)
N22 0.041(3) 0.031(3) 0.039(3) -0.003(2) 0.005(2) 0.002(2)
C23 0.050(4) 0.039(4) 0.033(3) -0.007(3) -0.001(3) 0.012(3)
C24 0.054(4) 0.036(3) 0.031(3) 0.000(2) 0.012(3) 0.004(3)
C25 0.045(3) 0.027(3) 0.028(3) -0.001(2) 0.010(2) 0.007(2)
C31 0.037(3) 0.035(3) 0.054(4) -0.002(3) 0.006(3) 0.003(3)
C32 0.033(3) 0.041(3) 0.064(4) -0.004(3) 0.005(3) -0.006(3)
C33 0.049(4) 0.051(4) 0.109(6) 0.001(4) -0.001(4) -0.011(3)
C34 0.037(4) 0.066(5) 0.182(9) 0.019(5) -0.010(5) -0.010(4)
C35 0.029(3) 0.075(5) 0.174(8) 0.008(5) 0.020(4) 0.001(3)
C36 0.024(3) 0.064(4) 0.121(6) -0.001(4) 0.014(3) 0.002(3)
C37 0.030(3) 0.047(4) 0.060(4) 0.002(3) 0.007(3) 0.004(3)
C38 0.028(3) 0.038(3) 0.046(3) 0.003(3) 0.007(2) -0.001(2)
N41 0.018(2) 0.040(3) 0.040(3) -0.003(2) 0.0136(19) -0.0019(19)
N42 0.025(2) 0.037(3) 0.047(3) 0.000(2) 0.011(2) 0.0026(19)
C43 0.036(3) 0.048(4) 0.072(4) -0.007(3) 0.033(3) 0.005(3)
C44 0.042(3) 0.035(3) 0.051(3) -0.003(3) 0.026(3) -0.002(3)
C45 0.031(3) 0.028(3) 0.035(3) -0.005(2) 0.014(2) -0.009(2)
N51 0.025(2) 0.036(3) 0.031(2) 0.0055(18) 0.0097(19) 0.0031(18)
C52 0.029(3) 0.030(3) 0.036(3) 0.000(2) 0.016(2) -0.006(2)
C53 0.041(3) 0.033(3) 0.037(3) -0.004(2) 0.022(3) -0.008(2)
C54 0.035(3) 0.045(3) 0.036(3) 0.001(3) 0.013(3) -0.010(3)
C55 0.034(3) 0.053(4) 0.039(3) 0.013(3) 0.009(3) 0.006(3)
C56 0.030(3) 0.046(4) 0.036(3) 0.000(2) 0.014(2) 0.000(2)
Cl10 0.0389(7) 0.0299(8) 0.0328(7) -0.0021(5) 0.0179(6) -0.0022(5)
O11 0.042(2) 0.041(2) 0.0293(19) 0.0041(16) 0.0104(17) 0.0038(17)
O12 0.038(2) 0.044(2) 0.0326(19) -0.0066(16) 0.0108(16) -0.0043(16)
O13 0.055(3) 0.044(3) 0.046(2) 0.0019(17) 0.030(2) 0.0078(18)
O14 0.052(2) 0.041(2) 0.040(2) -0.0036(16) 0.0224(19) -0.0124(17)
Cl20 0.0367(8) 0.0626(11) 0.0532(9) -0.0003(7) 0.0183(7) -0.0045(7)
O21 0.067(3) 0.089(4) 0.153(5) 0.034(4) 0.039(3) -0.031(3)
O22 0.034(2) 0.108(4) 0.047(2) 0.001(2) 0.0110(19) -0.003(2)
O23 0.099(4) 0.108(4) 0.115(4) -0.019(3) 0.067(4) 0.019(3)
O24 0.057(3) 0.111(4) 0.047(3) 0.014(2) 0.011(2) 0.016(3)

loop_
_atom_type_symbol
_atom_type_description
_atom_type_scat_dispersion_real
_atom_type_scat_dispersion_imag
_atom_type_scat_source
C C 0.0033 0.0016 'International Tables Vol C Tables 4.2.6.8 and 6.1.1.4'
H H 0.0000 0.0000 'International Tables Vol C Tables 4.2.6.8 and 6.1.1.4'
N N 0.0061 0.0033 'International Tables Vol C Tables 4.2.6.8 and 6.1.1.4'
O O 0.0106 0.0060 'International Tables Vol C Tables 4.2.6.8 and 6.1.1.4'
Cl Cl 0.1484 0.1585 'International Tables Vol C Tables 4.2.6.8 and 6.1.1.4'
Hg Hg -2.3894 9.2266 'International Tables Vol C Tables 4.2.6.8 and 6.1.1.4'

loop_
_geom_angle_atom_site_label_1
_geom_angle_atom_site_label_2
_geom_angle_atom_site_label_3
_geom_angle
_geom_angle_site_symmetry_1
_geom_angle_site_symmetry_3
_geom_angle_publ_flag
N51 Hg1 N11 139.96(15) . . ?
N51 Hg1 N21 145.48(15) . . ?
N11 Hg1 N21 72.75(16) . . ?
N51 Hg1 N41 72.95(14) . . ?
N11 Hg1 N41 136.97(14) . . ?
N21 Hg1 N41 87.40(14) . . ?
C16 N11 C12 119.8(5) . . ?
C16 N11 Hg1 121.6(3) . . ?
C12 N11 Hg1 118.6(4) . . ?
N11 C12 C13 120.0(5) . . ?
N11 C12 C25 116.8(5) . . ?
C13 C12 C25 123.2(5) . . ?
C14 C13 C12 120.3(5) . . ?
C13 C14 C15 118.6(5) . . ?
C14 C15 C16 120.8(5) . . ?
N11 C16 C15 120.5(5) . . ?
C25 N21 N22 105.3(4) . . ?
C25 N21 Hg1 113.9(3) . . ?
N22 N21 Hg1 140.1(3) . . ?
C23 N22 N21 110.5(5) . . ?
C23 N22 C31 129.3(5) . . ?
N21 N22 C31 120.2(4) . . ?
N22 C23 C24 108.6(5) . . ?
C23 C24 C25 104.4(5) . . ?
N21 C25 C24 111.2(5) . . ?
N21 C25 C12 117.8(4) . . ?
C24 C25 C12 131.0(5) . . ?
N22 C31 C32 112.5(4) . . ?
C37 C32 C33 119.6(5) . . ?
C37 C32 C31 123.4(5) . . ?
C33 C32 C31 116.9(6) . . ?
C34 C33 C32 119.3(7) . . ?
C35 C34 C33 121.2(6) . . ?
C36 C35 C34 119.8(6) . . ?
C35 C36 C37 119.9(7) . . ?
C32 C37 C36 120.3(5) . . ?
C32 C37 C38 122.6(5) . . ?
C36 C37 C38 117.0(5) . . ?
N42 C38 C37 112.8(4) . . ?
C45 N41 N42 104.9(4) . . ?
C45 N41 Hg1 109.5(3) . . ?
N42 N41 Hg1 145.1(3) . . ?
C43 N42 N41 110.9(4) . . ?
C43 N42 C38 128.5(4) . . ?
N41 N42 C38 120.6(4) . . ?
N42 C43 C44 108.7(5) . . ?
C43 C44 C45 104.2(5) . . ?
N41 C45 C44 111.3(4) . . ?
N41 C45 C52 118.8(4) . . ?
C44 C45 C52 129.9(5) . . ?
C56 N51 C52 119.8(4) . . ?
C56 N51 Hg1 120.7(3) . . ?
C52 N51 Hg1 119.4(3) . . ?
N51 C52 C53 119.9(4) . . ?
N51 C52 C45 118.5(4) . . ?
C53 C52 C45 121.6(4) . . ?
C54 C53 C52 120.3(5) . . ?
C53 C54 C55 118.5(5) . . ?
C56 C55 C54 119.7(5) . . ?
N51 C56 C55 121.9(5) . . ?
O12 Cl10 O14 109.1(2) . . ?
O12 Cl10 O13 109.6(2) . . ?
O14 Cl10 O13 109.2(2) . . ?
O12 Cl10 O11 109.8(2) . . ?
O14 Cl10 O11 110.0(2) . . ?
O13 Cl10 O11 109.1(2) . . ?
O21 Cl20 O23 108.6(3) . . ?
O21 Cl20 O24 111.5(3) . . ?
O23 Cl20 O24 109.0(3) . . ?
O21 Cl20 O22 109.7(3) . . ?
O23 Cl20 O22 109.4(3) . . ?
O24 Cl20 O22 108.5(2) . . ?

loop_
_geom_bond_atom_site_label_1
_geom_bond_atom_site_label_2
_geom_bond_distance
_geom_bond_site_symmetry_2
_geom_bond_publ_flag
Hg1 N51 2.157(4) . ?
Hg1 N11 2.196(4) . ?
Hg1 N21 2.342(4) . ?
Hg1 N41 2.458(4) . ?
N11 C16 1.347(6) . ?
N11 C12 1.356(6) . ?
C12 C13 1.397(7) . ?
C12 C25 1.462(7) . ?
C13 C14 1.358(7) . ?
C14 C15 1.371(7) . ?
C15 C16 1.378(7) . ?
N21 C25 1.330(6) . ?
N21 N22 1.350(6) . ?
N22 C23 1.342(6) . ?
N22 C31 1.471(6) . ?
C23 C24 1.355(8) . ?
C24 C25 1.392(7) . ?
C31 C32 1.497(7) . ?
C32 C37 1.385(8) . ?
C32 C33 1.402(8) . ?
C33 C34 1.386(9) . ?
C34 C35 1.382(10) . ?
C35 C36 1.377(8) . ?
C36 C37 1.403(7) . ?
C37 C38 1.525(7) . ?
C38 N42 1.469(6) . ?
N41 C45 1.339(6) . ?
N41 N42 1.361(5) . ?
N42 C43 1.341(6) . ?
C43 C44 1.365(7) . ?
C44 C45 1.405(6) . ?
C45 C52 1.465(7) . ?
N51 C56 1.330(6) . ?
N51 C52 1.346(6) . ?
C52 C53 1.389(7) . ?
C53 C54 1.368(7) . ?
C54 C55 1.370(7) . ?
C55 C56 1.368(6) . ?
Cl10 O12 1.439(3) . ?
Cl10 O14 1.440(3) . ?
Cl10 O13 1.445(3) . ?
Cl10 O11 1.450(3) . ?
Cl20 O21 1.390(4) . ?
Cl20 O23 1.419(5) . ?
Cl20 O24 1.423(4) . ?
Cl20 O22 1.436(4) . ?

loop_
_geom_torsion_atom_site_label_1
_geom_torsion_atom_site_label_2
_geom_torsion_atom_site_label_3
_geom_torsion_atom_site_label_4
_geom_torsion
_geom_torsion_site_symmetry_1
_geom_torsion_site_symmetry_2
_geom_torsion_site_symmetry_3
_geom_torsion_site_symmetry_4
_geom_torsion_publ_flag
N51 Hg1 N11 C16 12.0(5) . . . . ?
N21 Hg1 N11 C16 178.3(4) . . . . ?
N41 Hg1 N11 C16 -115.4(4) . . . . ?
N51 Hg1 N11 C12 -168.6(3) . . . . ?
N21 Hg1 N11 C12 -2.3(3) . . . . ?
N41 Hg1 N11 C12 64.0(4) . . . . ?
C16 N11 C12 C13 1.3(7) . . . . ?
Hg1 N11 C12 C13 -178.1(3) . . . . ?
C16 N11 C12 C25 179.9(4) . . . . ?
Hg1 N11 C12 C25 0.5(6) . . . . ?
N11 C12 C13 C14 -1.2(7) . . . . ?
C25 C12 C13 C14 -179.7(5) . . . . ?
C12 C13 C14 C15 1.4(8) . . . . ?
C13 C14 C15 C16 -1.6(8) . . . . ?
C12 N11 C16 C15 -1.6(7) . . . . ?
Hg1 N11 C16 C15 177.8(4) . . . . ?
C14 C15 C16 N11 1.8(8) . . . . ?
N51 Hg1 N21 C25 168.4(3) . . . . ?
N11 Hg1 N21 C25 3.9(3) . . . . ?
N41 Hg1 N21 C25 -137.4(3) . . . . ?
N51 Hg1 N21 N22 -23.2(6) . . . . ?
N11 Hg1 N21 N22 172.4(5) . . . . ?
N41 Hg1 N21 N22 31.1(5) . . . . ?
C25 N21 N22 C23 -0.8(5) . . . . ?
Hg1 N21 N22 C23 -169.9(4) . . . . ?
C25 N21 N22 C31 -179.3(4) . . . . ?
Hg1 N21 N22 C31 11.6(7) . . . . ?
N21 N22 C23 C24 0.4(6) . . . . ?
C31 N22 C23 C24 178.7(5) . . . . ?
N22 C23 C24 C25 0.2(6) . . . . ?
N22 N21 C25 C24 0.9(5) . . . . ?
Hg1 N21 C25 C24 173.2(3) . . . . ?
N22 N21 C25 C12 -177.4(4) . . . . ?
Hg1 N21 C25 C12 -5.1(5) . . . . ?
C23 C24 C25 N21 -0.7(6) . . . . ?
C23 C24 C25 C12 177.4(5) . . . . ?
N11 C12 C25 N21 3.3(7) . . . . ?
C13 C12 C25 N21 -178.2(4) . . . . ?
N11 C12 C25 C24 -174.7(5) . . . . ?
C13 C12 C25 C24 3.9(8) . . . . ?
C23 N22 C31 C32 53.4(7) . . . . ?
N21 N22 C31 C32 -128.4(5) . . . . ?
N22 C31 C32 C37 71.1(6) . . . . ?
N22 C31 C32 C33 -113.4(4) . . . . ?
C37 C32 C33 C34 0.4(2) . . . . ?
C31 C32 C33 C34 -175.3(5) . . . . ?
C32 C33 C34 C35 0.4(3) . . . . ?
C33 C34 C35 C36 -0.9(6) . . . . ?
C34 C35 C36 C37 0.5(7) . . . . ?
C33 C32 C37 C36 -0.8(5) . . . . ?
C31 C32 C37 C36 174.7(5) . . . . ?
C33 C32 C37 C38 177.5(5) . . . . ?
C31 C32 C37 C38 -7.1(7) . . . . ?
C35 C36 C37 C32 0.3(7) . . . . ?
C35 C36 C37 C38 -178.0(5) . . . . ?
C32 C37 C38 N42 79.9(6) . . . . ?
C36 C37 C38 N42 -101.8(5) . . . . ?
N51 Hg1 N41 C45 -7.2(3) . . . . ?
N11 Hg1 N41 C45 140.5(3) . . . . ?
N21 Hg1 N41 C45 -158.4(3) . . . . ?
N51 Hg1 N41 N42 -176.4(6) . . . . ?
N11 Hg1 N41 N42 -28.7(6) . . . . ?
N21 Hg1 N41 N42 32.4(5) . . . . ?
C45 N41 N42 C43 1.4(5) . . . . ?
Hg1 N41 N42 C43 170.8(4) . . . . ?
C45 N41 N42 C38 -179.3(4) . . . . ?
Hg1 N41 N42 C38 -9.9(8) . . . . ?
C37 C38 N42 C43 70.0(7) . . . . ?
C37 C38 N42 N41 -109.1(5) . . . . ?
N41 N42 C43 C44 -1.1(6) . . . . ?
C38 N42 C43 C44 179.7(4) . . . . ?
N42 C43 C44 C45 0.3(6) . . . . ?
N42 N41 C45 C44 -1.2(5) . . . . ?
Hg1 N41 C45 C44 -174.8(3) . . . . ?
N42 N41 C45 C52 -179.9(4) . . . . ?
Hg1 N41 C45 C52 6.5(5) . . . . ?
C43 C44 C45 N41 0.6(6) . . . . ?
C43 C44 C45 C52 179.1(5) . . . . ?
N11 Hg1 N51 C56 38.6(5) . . . . ?
N21 Hg1 N51 C56 -117.9(4) . . . . ?
N41 Hg1 N51 C56 -175.9(4) . . . . ?
N11 Hg1 N51 C52 -138.0(3) . . . . ?
N21 Hg1 N51 C52 65.5(4) . . . . ?
N41 Hg1 N51 C52 7.4(3) . . . . ?
C56 N51 C52 C53 -1.9(7) . . . . ?
Hg1 N51 C52 C53 174.8(3) . . . . ?
C56 N51 C52 C45 176.4(4) . . . . ?
Hg1 N51 C52 C45 -6.9(5) . . . . ?
N41 C45 C52 N51 -0.7(7) . . . . ?
C44 C45 C52 N51 -179.1(5) . . . . ?
N41 C45 C52 C53 177.6(4) . . . . ?
C44 C45 C52 C53 -0.9(8) . . . . ?
N51 C52 C53 C54 0.3(7) . . . . ?
C45 C52 C53 C54 -177.9(4) . . . . ?
C52 C53 C54 C55 1.3(7) . . . . ?
C53 C54 C55 C56 -1.4(8) . . . . ?
C52 N51 C56 C55 1.8(7) . . . . ?
Hg1 N51 C56 C55 -174.8(4) . . . . ?
C54 C55 C56 N51 -0.2(8) . . . . ?
